data_7249839
loop_
_publ_author_name
'Srivastava, Devyani'
'Kushwaha, Aparna'
'Chauhan, Ratna'
'Gosavi, Suresh W.'
'Kociok-K\"ohn, Gabriele'
'Kumar, Abhinav'

_publ_section_title
;
 Unravelling the Role of --OCH3 Positional Isomerism and Dihedral Angle in
 Ni(II)-dppe Dithiolates for Enhanced Heterogeneous Electrocatalytic
 Oxygen Evolution Reaction (OER)
;
_journal_name_full CrystEngComm
_journal_paper_doi 10.1039/D4CE01268B
_journal_year 2025
_chemical_formula_moiety 'C36 H31 N Ni O P2 S2, 0.3(C H2 Cl2)'
_chemical_formula_sum 'C36.3 H31.6 Cl0.6 N Ni O P2 S2'
_chemical_formula_weight 703.86
_space_group_crystal_system triclinic
_space_group_IT_number 2
_space_group_name_Hall '-P 1'
_space_group_name_H-M_alt 'P -1'
_atom_sites_solution_hydrogens geom
_atom_sites_solution_primary dual
_audit_creation_method SHELXL-2019/3
_audit_update_record
;
2024-12-13 deposited with the CCDC.	2025-01-27 downloaded from the CCDC.
;
_cell_angle_alpha 77.953(2)
_cell_angle_beta 82.524(3)
_cell_angle_gamma 75.348(2)
_cell_formula_units_Z 4
_cell_length_a 14.8719(4)
_cell_length_b 15.3304(4)
_cell_length_c 16.0822(6)
_cell_measurement_reflns_used 19116
_cell_measurement_temperature 150(2)
_cell_measurement_theta_max 72.7930
_cell_measurement_theta_min 5.1560
_cell_volume 3457.65(19)
_computing_cell_refinement 'CrysAlisPro 1.171.42.56a (Rigaku OD, 2022)'
_computing_data_collection 'CrysAlisPro 1.171.42.56a (Rigaku OD, 2022)'
_computing_data_reduction 'CrysAlisPro 1.171.42.56a (Rigaku OD, 2022)'
_computing_molecular_graphics 'ORTEP3 for Windows - Farrugia, L. J. J. Appl. Crystallogr. 1997, 30, 565'
_computing_publication_material
;
 'WinGX publication routines, Farrugia, 
 L. J., J. Appl. Crystallogr., 1999, 32, 837-838
;
_computing_structure_refinement
;
 SHELXL-2018/3 (Sheldrick, 2018)
 Sheldrick GM (2008) Acta Crystallogr A64:112--122 and 
 C. B. H\"ubschle, G. M. Sheldrick and B. Dittrich
 ShelXle: a Qt graphical user interface for SHELXL
 J. Appl. Cryst., 44, (2011) 1281-1284.
;
_computing_structure_solution
; 
 SHELXT
 Sheldrick, G. M. (2008). Acta Cryst. A64, 112-122.
;
_diffrn_ambient_environment N~2~
_diffrn_ambient_temperature 150.01(10)
_diffrn_detector 'CCD plate'
_diffrn_detector_area_resol_mean 8.1150
_diffrn_detector_type EosS2
_diffrn_measured_fraction_theta_full 0.999
_diffrn_measured_fraction_theta_max 0.990
_diffrn_measurement_device 'four-circle diffractometer'
_diffrn_measurement_device_type 'SuperNova, Dual, Cu at home/near, EosS2'
_diffrn_measurement_method '\w scans'
_diffrn_radiation_monochromator mirror
_diffrn_radiation_probe x-ray
_diffrn_radiation_type 'Cu K\a'
_diffrn_radiation_wavelength 1.54184
_diffrn_reflns_av_R_equivalents 0.0329
_diffrn_reflns_av_unetI/netI 0.0312
_diffrn_reflns_Laue_measured_fraction_full 0.999
_diffrn_reflns_Laue_measured_fraction_max 0.990
_diffrn_reflns_limit_h_max 18
_diffrn_reflns_limit_h_min -18
_diffrn_reflns_limit_k_max 15
_diffrn_reflns_limit_k_min -18
_diffrn_reflns_limit_l_max 19
_diffrn_reflns_limit_l_min -19
_diffrn_reflns_number 41445
_diffrn_reflns_point_group_measured_fraction_full 0.999
_diffrn_reflns_point_group_measured_fraction_max 0.990
_diffrn_reflns_theta_full 67.684
_diffrn_reflns_theta_max 72.801
_diffrn_reflns_theta_min 3.743
_diffrn_source 'micro-focus sealed X-ray tube'
_diffrn_source_type 'SuperNova (Cu) X-ray Source'
_exptl_absorpt_coefficient_mu 3.467
_exptl_absorpt_correction_T_max 1.00000
_exptl_absorpt_correction_T_min 0.63280
_exptl_absorpt_correction_type multi-scan
_exptl_absorpt_process_details
;
CrysAlisPro 1.171.42.49 (Rigaku Oxford Diffraction, 2022)
Empirical absorption correction using spherical harmonics,
implemented in SCALE3 ABSPACK scaling algorithm.
;
_exptl_crystal_colour orange
_exptl_crystal_density_diffrn 1.352
_exptl_crystal_description plate
_exptl_crystal_F_000 1458
_exptl_crystal_size_max 0.226
_exptl_crystal_size_mid 0.123
_exptl_crystal_size_min 0.043
_refine_diff_density_max 0.938
_refine_diff_density_min -0.661
_refine_diff_density_rms 0.071
_refine_ls_extinction_method none
_refine_ls_goodness_of_fit_ref 1.059
_refine_ls_hydrogen_treatment constr
_refine_ls_matrix_type full
_refine_ls_number_parameters 899
_refine_ls_number_reflns 13634
_refine_ls_number_restraints 197
_refine_ls_restrained_S_all 1.073
_refine_ls_R_factor_all 0.0621
_refine_ls_R_factor_gt 0.0505
_refine_ls_shift/su_max 0.001
_refine_ls_shift/su_mean 0.000
_refine_ls_structure_factor_coef Fsqd
_refine_ls_weighting_details 'w=1/[\s^2^(Fo^2^)+(0.0626P)^2^+5.0785P] where P=(Fo^2^+2Fc^2^)/3'
_refine_ls_weighting_scheme calc
_refine_ls_wR_factor_gt 0.1331
_refine_ls_wR_factor_ref 0.1425
_reflns_Friedel_coverage 0.000
_reflns_number_gt 11349
_reflns_number_total 13634
_reflns_threshold_expression 'I > 2\s(I)'
_cod_data_source_file d4ce01268b2.cif
_cod_data_source_block Ni-L3
_cod_original_formula_sum 'C36.30 H31.60 Cl0.60 N Ni O P2 S2'
_cod_database_code 7249839
_shelx_shelxl_version_number 2019/3
_shelx_space_group_comment
;
The symmetry employed for this shelxl refinement is uniquely defined
by the following loop, which should always be used as a source of
symmetry information in preference to the above space-group names.
They are only intended as comments.
;
_shelx_estimated_absorpt_t_min 0.508
_shelx_estimated_absorpt_t_max 0.865
_oxdiff_exptl_absorpt_empirical_full_min 0.738
_oxdiff_exptl_absorpt_empirical_full_max 1.500
_oxdiff_exptl_absorpt_empirical_details
;
Empirical correction (ABSPACK) includes:
- Absorption correction using spherical harmonics
- Frame scaling
;

loop_
_space_group_symop_operation_xyz
'x, y, z'
'-x, -y, -z'

loop_
_atom_site_label
_atom_site_type_symbol
_atom_site_fract_x
_atom_site_fract_y
_atom_site_fract_z
_atom_site_U_iso_or_equiv
_atom_site_adp_type
_atom_site_occupancy
_atom_site_site_symmetry_order
_atom_site_calc_flag
_atom_site_refinement_flags_posn
_atom_site_refinement_flags_adp
_atom_site_refinement_flags_occupancy
_atom_site_disorder_assembly
_atom_site_disorder_group
Ni1 Ni 0.11398(3) 0.18746(3) 0.85875(3) 0.02963(12) Uani 1 1 d . . . . .
P1 P 0.16962(6) 0.13958(5) 0.74147(5) 0.03211(17) Uani 1 1 d . . . . .
P2 P -0.01972(5) 0.23192(5) 0.80499(5) 0.03187(17) Uani 1 1 d . . . . .
S1 S 0.24549(5) 0.15261(5) 0.91793(5) 0.03128(16) Uani 1 1 d . . . . .
S2 S 0.06411(5) 0.21969(5) 0.98608(5) 0.03350(16) Uani 1 1 d . . . . .
N1 N 0.0927(2) 0.2583(2) 1.1968(2) 0.0512(8) Uani 1 1 d . . . . .
O1 O 0.59653(17) 0.12975(18) 1.13643(16) 0.0477(6) Uani 1 1 d . . . . .
C1 C -0.0078(2) 0.2008(2) 0.6986(2) 0.0393(7) Uani 1 1 d . . . . .
H1A H -0.018067 0.138480 0.703800 0.047 Uiso 1 1 calc R U . . .
H1B H -0.054323 0.244622 0.662210 0.047 Uiso 1 1 calc R U . . .
C2 C 0.0916(2) 0.2038(2) 0.6589(2) 0.0389(7) Uani 1 1 d . . . . .
H2A H 0.098201 0.267924 0.642495 0.047 Uiso 1 1 calc R U . . .
H2B H 0.106001 0.175047 0.607583 0.047 Uiso 1 1 calc R U . . .
C3 C 0.2881(2) 0.1414(2) 0.69972(19) 0.0340(6) Uani 1 1 d . . . . .
C4 C 0.3098(2) 0.2047(2) 0.6289(2) 0.0372(7) Uani 1 1 d . . . . .
H4 H 0.261506 0.246393 0.597784 0.045 Uiso 1 1 calc R U . . .
C5 C 0.4027(3) 0.2064(2) 0.6041(2) 0.0441(8) Uani 1 1 d . . . . .
H5 H 0.417485 0.249723 0.556037 0.053 Uiso 1 1 calc R U . . .
C6 C 0.4732(3) 0.1464(3) 0.6484(2) 0.0478(9) Uani 1 1 d . . . . .
H6 H 0.536255 0.148270 0.630806 0.057 Uiso 1 1 calc R U . . .
C7 C 0.4523(3) 0.0825(3) 0.7191(2) 0.0481(8) Uani 1 1 d . . . . .
H7 H 0.500994 0.040912 0.749673 0.058 Uiso 1 1 calc R U . . .
C8 C 0.3598(2) 0.0801(2) 0.7446(2) 0.0413(7) Uani 1 1 d . . . . .
H8 H 0.345333 0.036594 0.792647 0.050 Uiso 1 1 calc R U . . .
C9 C 0.1584(2) 0.0225(2) 0.7488(2) 0.0363(7) Uani 1 1 d . . . . .
C10 C 0.1798(3) -0.0186(3) 0.6766(2) 0.0487(9) Uani 1 1 d . . . . .
H10 H 0.207285 0.011466 0.625593 0.058 Uiso 1 1 calc R U . . .
C11 C 0.1609(3) -0.1029(3) 0.6793(3) 0.0586(11) Uani 1 1 d . . . . .
H11 H 0.175689 -0.130930 0.630336 0.070 Uiso 1 1 calc R U . . .
C12 C 0.1205(3) -0.1463(3) 0.7535(3) 0.0580(10) Uani 1 1 d . . . . .
H12 H 0.105450 -0.203220 0.754410 0.070 Uiso 1 1 calc R U . . .
C13 C 0.1017(3) -0.1081(3) 0.8260(3) 0.0513(9) Uani 1 1 d . . . . .
H13 H 0.075502 -0.139349 0.877072 0.062 Uiso 1 1 calc R U . . .
C14 C 0.1213(2) -0.0231(2) 0.8242(2) 0.0407(7) Uani 1 1 d . . . . .
H14 H 0.109214 0.003267 0.874162 0.049 Uiso 1 1 calc R U . . .
C15 C -0.0670(2) 0.3556(2) 0.78544(19) 0.0330(6) Uani 1 1 d . . . . .
C16 C -0.1465(3) 0.3945(2) 0.7402(2) 0.0421(7) Uani 1 1 d . . . . .
H16 H -0.176446 0.356242 0.719536 0.050 Uiso 1 1 calc R U . . .
C17 C -0.1812(3) 0.4884(2) 0.7257(2) 0.0448(8) Uani 1 1 d . . . . .
H17 H -0.235140 0.514639 0.695173 0.054 Uiso 1 1 calc R U . . .
C18 C -0.1376(3) 0.5447(2) 0.7556(2) 0.0431(8) Uani 1 1 d . . . . .
H18 H -0.161559 0.609222 0.745196 0.052 Uiso 1 1 calc R U . . .
C19 C -0.0598(3) 0.5069(2) 0.8004(2) 0.0411(7) Uani 1 1 d . . . . .
H19 H -0.030221 0.545375 0.820932 0.049 Uiso 1 1 calc R U . . .
C20 C -0.0248(2) 0.4131(2) 0.8154(2) 0.0356(7) Uani 1 1 d . . . . .
H20 H 0.028726 0.387472 0.846620 0.043 Uiso 1 1 calc R U . . .
C21 C -0.1109(2) 0.1830(2) 0.8692(2) 0.0334(6) Uani 1 1 d . . . . .
C22 C -0.1723(2) 0.2317(2) 0.9249(2) 0.0373(7) Uani 1 1 d . . . . .
H22 H -0.170705 0.293092 0.925449 0.045 Uiso 1 1 calc R U . . .
C23 C -0.2365(2) 0.1908(2) 0.9802(2) 0.0420(8) Uani 1 1 d . . . . .
H23 H -0.278822 0.224612 1.017993 0.050 Uiso 1 1 calc R U . . .
C24 C -0.2388(2) 0.1011(2) 0.9801(2) 0.0436(8) Uani 1 1 d . . . . .
H24 H -0.282529 0.073321 1.017934 0.052 Uiso 1 1 calc R U . . .
C25 C -0.1775(3) 0.0521(2) 0.9251(3) 0.0465(8) Uani 1 1 d . . . . .
H25 H -0.179412 -0.009304 0.924957 0.056 Uiso 1 1 calc R U . . .
C26 C -0.1128(2) 0.0918(2) 0.8699(2) 0.0407(7) Uani 1 1 d . . . . .
H26 H -0.070116 0.057360 0.832734 0.049 Uiso 1 1 calc R U . . .
C27 C 0.1820(2) 0.18917(19) 1.0087(2) 0.0320(6) Uani 1 1 d . . . . .
C28 C 0.2155(2) 0.1966(2) 1.0806(2) 0.0349(7) Uani 1 1 d . . . . .
C29 C 0.1468(2) 0.2312(2) 1.1452(2) 0.0401(7) Uani 1 1 d . . . . .
C30 C 0.3145(2) 0.1773(2) 1.0981(2) 0.0349(7) Uani 1 1 d . . . . .
C31 C 0.3431(2) 0.2265(2) 1.1489(2) 0.0417(8) Uani 1 1 d . . . . .
H31 H 0.297653 0.271437 1.173976 0.050 Uiso 1 1 calc R U . . .
C32 C 0.4360(2) 0.2122(2) 1.1644(2) 0.0424(8) Uani 1 1 d . . . . .
H32 H 0.453050 0.246469 1.200076 0.051 Uiso 1 1 calc R U . . .
C33 C 0.5034(2) 0.1482(2) 1.1279(2) 0.0390(7) Uani 1 1 d . . . . .
C34 C 0.4755(3) 0.0965(3) 1.0784(3) 0.0540(10) Uani 1 1 d . . . . .
H34 H 0.520878 0.051060 1.053963 0.065 Uiso 1 1 calc R U . . .
C35 C 0.3829(3) 0.1106(3) 1.0646(3) 0.0515(9) Uani 1 1 d . . . . .
H35 H 0.365410 0.073923 1.031461 0.062 Uiso 1 1 calc R U . . .
C36 C 0.6267(3) 0.1686(3) 1.1979(3) 0.0479(8) Uani 1 1 d . . . . .
H36A H 0.694774 0.149940 1.197373 0.072 Uiso 1 1 calc R U . . .
H36B H 0.598853 0.146890 1.254716 0.072 Uiso 1 1 calc R U . . .
H36C H 0.607058 0.235598 1.183958 0.072 Uiso 1 1 calc R U . . .
Ni2 Ni 0.42917(4) 0.51071(3) 0.73660(3) 0.03132(13) Uani 1 1 d . . . . .
P3 P 0.31441(6) 0.44553(5) 0.74805(5) 0.03070(16) Uani 1 1 d . . . . .
P4 P 0.50535(6) 0.38432(5) 0.80946(5) 0.03321(17) Uani 1 1 d . . . . .
S3 S 0.36577(6) 0.63856(6) 0.65454(6) 0.0435(2) Uani 1 1 d . . . . .
S4 S 0.54088(6) 0.58492(6) 0.71984(5) 0.04164(19) Uani 1 1 d . . . . .
C41 C 0.4270(3) 0.3067(2) 0.8495(2) 0.0410(7) Uani 1 1 d . . . . .
H41A H 0.463075 0.242208 0.859133 0.049 Uiso 1 1 calc R U . . .
H41B H 0.392883 0.320468 0.904083 0.049 Uiso 1 1 calc R U . . .
C42 C 0.3587(2) 0.3220(2) 0.7819(2) 0.0361(7) Uani 1 1 d . . . . .
H42A H 0.306435 0.292712 0.805793 0.043 Uiso 1 1 calc R U . . .
H42B H 0.390617 0.294187 0.732462 0.043 Uiso 1 1 calc R U . . .
C43 C 0.2251(2) 0.4831(2) 0.82961(19) 0.0320(6) Uani 1 1 d . . . . .
C44 C 0.2009(2) 0.4235(2) 0.9025(2) 0.0367(7) Uani 1 1 d . . . . .
H44 H 0.227279 0.359462 0.908130 0.044 Uiso 1 1 calc R U . . .
C45 C 0.1387(2) 0.4572(2) 0.9665(2) 0.0398(7) Uani 1 1 d . . . . .
H45 H 0.123111 0.416328 1.016222 0.048 Uiso 1 1 calc R U . . .
C46 C 0.0994(2) 0.5499(2) 0.9583(2) 0.0410(7) Uani 1 1 d . . . . .
H46 H 0.057432 0.572612 1.002874 0.049 Uiso 1 1 calc R U . . .
C47 C 0.1205(2) 0.6101(2) 0.8856(2) 0.0429(8) Uani 1 1 d . . . . .
H47 H 0.092079 0.673745 0.879744 0.051 Uiso 1 1 calc R U . . .
C48 C 0.1835(2) 0.5771(2) 0.8215(2) 0.0399(7) Uani 1 1 d . . . . .
H48 H 0.198453 0.618394 0.771751 0.048 Uiso 1 1 calc R U . . .
C49 C 0.2547(2) 0.4554(2) 0.6537(2) 0.0365(7) Uani 1 1 d . . . . .
C50 C 0.1622(3) 0.4539(3) 0.6589(2) 0.0519(9) Uani 1 1 d . . . . .
H50 H 0.126623 0.452077 0.712467 0.062 Uiso 1 1 calc R U . . .
C51 C 0.1203(3) 0.4549(4) 0.5865(3) 0.0631(11) Uani 1 1 d . . . . .
H51 H 0.056409 0.453221 0.590777 0.076 Uiso 1 1 calc R U . . .
C52 C 0.1706(4) 0.4582(4) 0.5088(3) 0.0663(12) Uani 1 1 d . . . . .
H52 H 0.141630 0.459812 0.459074 0.080 Uiso 1 1 calc R U . . .
C53 C 0.2637(3) 0.4592(3) 0.5033(2) 0.0618(11) Uani 1 1 d . . . . .
H53 H 0.298938 0.460950 0.449494 0.074 Uiso 1 1 calc R U . . .
C54 C 0.3063(3) 0.4576(3) 0.5752(2) 0.0451(8) Uani 1 1 d . . . . .
H54 H 0.370512 0.458071 0.570876 0.054 Uiso 1 1 calc R U . . .
C55 C 0.5624(2) 0.3930(2) 0.8993(2) 0.0377(7) Uani 1 1 d . . . . .
C56 C 0.5254(3) 0.3734(2) 0.9833(2) 0.0456(8) Uani 1 1 d . . . . .
H56 H 0.472517 0.347445 0.996186 0.055 Uiso 1 1 calc R U . . .
C57 C 0.5667(3) 0.3923(3) 1.0482(2) 0.0570(11) Uani 1 1 d . . . . .
H57 H 0.541420 0.379557 1.105525 0.068 Uiso 1 1 calc R U . . .
C58 C 0.6435(4) 0.4291(3) 1.0302(3) 0.0630(13) Uani 1 1 d . . . . .
H58 H 0.671168 0.441235 1.075312 0.076 Uiso 1 1 calc R U . . .
C59 C 0.6809(3) 0.4486(3) 0.9473(3) 0.0577(10) Uani 1 1 d . . . . .
H59 H 0.734056 0.474301 0.935079 0.069 Uiso 1 1 calc R U . . .
C60 C 0.6401(3) 0.4302(3) 0.8819(2) 0.0461(8) Uani 1 1 d . . . . .
H60 H 0.665742 0.443322 0.824670 0.055 Uiso 1 1 calc R U . . .
C61 C 0.5960(2) 0.3223(2) 0.7415(2) 0.0409(7) Uani 1 1 d . . . . .
C62 C 0.6511(3) 0.2378(3) 0.7730(3) 0.0517(9) Uani 1 1 d . . . . .
H62 H 0.642493 0.211128 0.831467 0.062 Uiso 1 1 calc R U . . .
C63 C 0.7191(3) 0.1913(3) 0.7194(3) 0.0683(13) Uani 1 1 d . . . . .
H63 H 0.757540 0.133507 0.741327 0.082 Uiso 1 1 calc R U . . .
C64 C 0.7303(4) 0.2292(4) 0.6353(4) 0.097(2) Uani 1 1 d . . . . .
H64 H 0.776029 0.197108 0.598517 0.116 Uiso 1 1 calc R U . . .
C65 C 0.6764(5) 0.3130(4) 0.6034(3) 0.101(2) Uani 1 1 d . . . . .
H65 H 0.685691 0.339207 0.544910 0.121 Uiso 1 1 calc R U . . .
C66 C 0.6086(3) 0.3600(3) 0.6558(3) 0.0602(11) Uani 1 1 d . . . . .
H66 H 0.570667 0.417818 0.633169 0.072 Uiso 1 1 calc R U . . .
C67 C 0.4699(3) 0.6730(2) 0.6537(2) 0.0391(7) Uani 1 1 d . . . . .
C68 C 0.4892(3) 0.7544(2) 0.6125(2) 0.0431(8) Uani 1 1 d . . . . .
C69 C 0.4108(8) 0.8178(7) 0.5647(7) 0.040(2) Uani 0.520(4) 1 d . . P A 1
N2 N 0.3524(5) 0.8693(4) 0.5301(5) 0.0472(16) Uani 0.520(4) 1 d . . P A 1
C70 C 0.5750(3) 0.7918(3) 0.6068(4) 0.0379(19) Uani 0.520(4) 1 d G U P A 1
C71 C 0.6612(4) 0.7298(2) 0.6113(5) 0.044(3) Uani 0.520(4) 1 d G U P A 1
H71 H 0.664837 0.665933 0.618102 0.052 Uiso 0.520(4) 1 calc R U P A 1
C72 C 0.7420(3) 0.7611(3) 0.6059(4) 0.0527(19) Uani 0.520(4) 1 d G U P A 1
H72 H 0.800956 0.718699 0.608985 0.063 Uiso 0.520(4) 1 calc R U P A 1
C73 C 0.7367(3) 0.8545(3) 0.5959(4) 0.058(2) Uani 0.520(4) 1 d G U P A 1
C74 C 0.6505(3) 0.9166(2) 0.5914(4) 0.058(2) Uani 0.520(4) 1 d G U P A 1
H74 H 0.646850 0.980388 0.584621 0.070 Uiso 0.520(4) 1 calc R U P A 1
C75 C 0.5696(3) 0.8852(3) 0.5968(4) 0.0469(17) Uani 0.520(4) 1 d G U P A 1
H75 H 0.510729 0.927623 0.593737 0.056 Uiso 0.520(4) 1 calc R U P A 1
O2 O 0.8212(5) 0.8794(5) 0.5902(6) 0.088(2) Uani 0.520(4) 1 d . U P A 1
C76 C 0.8231(10) 0.9671(9) 0.5946(12) 0.106(5) Uani 0.520(4) 1 d . U P A 1
H76A H 0.887984 0.971998 0.590875 0.158 Uiso 0.520(4) 1 calc R U P A 1
H76B H 0.791232 0.982216 0.648809 0.158 Uiso 0.520(4) 1 calc R U P A 1
H76C H 0.791484 1.009786 0.547175 0.158 Uiso 0.520(4) 1 calc R U P A 1
C69A C 0.5861(8) 0.7522(7) 0.6244(6) 0.051(2) Uani 0.480(4) 1 d . U P A 2
N2A N 0.6636(9) 0.7496(8) 0.6302(8) 0.072(3) Uani 0.480(4) 1 d . U P A 2
C70A C 0.4295(5) 0.8310(3) 0.5689(4) 0.038(4) Uani 0.480(4) 1 d G U P A 2
C71A C 0.4400(4) 0.9174(4) 0.5733(4) 0.058(2) Uani 0.480(4) 1 d G U P A 2
H71A H 0.486898 0.923139 0.605350 0.070 Uiso 0.480(4) 1 calc R U P A 2
C72A C 0.3821(5) 0.9954(3) 0.5307(4) 0.066(3) Uani 0.480(4) 1 d G U P A 2
H72A H 0.389328 1.054494 0.533737 0.079 Uiso 0.480(4) 1 calc R U P A 2
C73A C 0.3135(4) 0.9870(3) 0.4838(4) 0.065(3) Uani 0.480(4) 1 d G U P A 2
C74A C 0.3029(4) 0.9006(4) 0.4795(4) 0.065(3) Uani 0.480(4) 1 d G U P A 2
H74A H 0.256094 0.894906 0.447390 0.078 Uiso 0.480(4) 1 calc R U P A 2
C75A C 0.3609(5) 0.8226(3) 0.5220(4) 0.049(2) Uani 0.480(4) 1 d G U P A 2
H75A H 0.353663 0.763550 0.519002 0.059 Uiso 0.480(4) 1 calc R U P A 2
O2A O 0.2576(7) 1.0662(5) 0.4430(7) 0.104(3) Uani 0.480(4) 1 d . U P A 2
C76A C 0.227(2) 1.0567(19) 0.3559(16) 0.184(10) Uani 0.480(4) 1 d . U P A 2
H76D H 0.216825 1.116362 0.317382 0.276 Uiso 0.480(4) 1 calc R U P A 2
H76E H 0.168258 1.035917 0.366427 0.276 Uiso 0.480(4) 1 calc R U P A 2
H76F H 0.275159 1.012018 0.329759 0.276 Uiso 0.480(4) 1 calc R U P A 2
C81 C 1.0165(9) 0.6992(11) 0.6227(10) 0.092(4) Uani 0.4 1 d D U P B 1
H81A H 1.012826 0.651486 0.674223 0.110 Uiso 0.4 1 calc R U P B 1
H81B H 0.976429 0.758715 0.633107 0.110 Uiso 0.4 1 calc R U P B 1
Cl1 Cl 0.9889(4) 0.6676(3) 0.5305(3) 0.1152(15) Uani 0.4 1 d D U P B 1
Cl2 Cl 1.1374(2) 0.7068(2) 0.5874(3) 0.0855(10) Uani 0.4 1 d D U P B 1
C82 C 0.988(2) 0.775(2) 0.574(2) 0.152(9) Uani 0.2 1 d D U P C 2
H82A H 0.986238 0.781962 0.634233 0.183 Uiso 0.2 1 calc R U P C 2
H82B H 1.040181 0.721349 0.565917 0.183 Uiso 0.2 1 calc R U P C 2
Cl3 Cl 1.0178(6) 0.8750(6) 0.5070(5) 0.095(2) Uani 0.2 1 d D U P C 2
Cl4 Cl 0.8777(16) 0.7445(14) 0.5609(13) 0.230(7) Uani 0.2 1 d D U P C 2

loop_
_atom_site_aniso_label
_atom_site_aniso_U_11
_atom_site_aniso_U_22
_atom_site_aniso_U_33
_atom_site_aniso_U_23
_atom_site_aniso_U_13
_atom_site_aniso_U_12
Ni1 0.0327(3) 0.0306(3) 0.0261(3) -0.00670(19) 0.00115(19) -0.0090(2)
P1 0.0394(4) 0.0312(4) 0.0269(4) -0.0073(3) 0.0028(3) -0.0115(3)
P2 0.0344(4) 0.0322(4) 0.0299(4) -0.0068(3) -0.0005(3) -0.0096(3)
S1 0.0324(4) 0.0321(4) 0.0291(3) -0.0060(3) 0.0012(3) -0.0086(3)
S2 0.0342(4) 0.0376(4) 0.0287(4) -0.0089(3) 0.0010(3) -0.0078(3)
N1 0.0498(18) 0.0595(19) 0.0464(18) -0.0233(15) 0.0002(14) -0.0073(15)
O1 0.0430(13) 0.0580(15) 0.0402(13) -0.0184(11) -0.0053(10) 0.0003(11)
C1 0.0468(19) 0.0410(17) 0.0333(16) -0.0089(13) -0.0045(14) -0.0137(14)
C2 0.0500(19) 0.0382(17) 0.0302(16) -0.0068(13) -0.0011(14) -0.0137(14)
C3 0.0411(17) 0.0345(15) 0.0287(15) -0.0128(12) 0.0048(12) -0.0113(13)
C4 0.0460(18) 0.0386(17) 0.0292(15) -0.0131(13) 0.0048(13) -0.0122(14)
C5 0.055(2) 0.0469(19) 0.0329(17) -0.0152(14) 0.0135(15) -0.0194(16)
C6 0.045(2) 0.058(2) 0.044(2) -0.0224(17) 0.0124(16) -0.0155(17)
C7 0.046(2) 0.051(2) 0.045(2) -0.0124(16) 0.0023(16) -0.0063(16)
C8 0.0446(19) 0.0390(17) 0.0373(17) -0.0077(14) 0.0042(14) -0.0075(14)
C9 0.0409(17) 0.0311(15) 0.0382(17) -0.0071(13) -0.0011(13) -0.0111(13)
C10 0.070(2) 0.0408(19) 0.0400(19) -0.0117(15) 0.0008(17) -0.0199(17)
C11 0.084(3) 0.047(2) 0.053(2) -0.0186(18) -0.002(2) -0.024(2)
C12 0.070(3) 0.041(2) 0.069(3) -0.0133(19) -0.003(2) -0.0221(19)
C13 0.050(2) 0.0382(18) 0.060(2) -0.0001(17) 0.0023(18) -0.0120(16)
C14 0.0432(18) 0.0331(16) 0.0418(18) -0.0039(13) 0.0019(14) -0.0065(14)
C15 0.0356(16) 0.0340(15) 0.0290(15) -0.0037(12) -0.0002(12) -0.0102(12)
C16 0.0480(19) 0.0415(18) 0.0381(18) -0.0018(14) -0.0080(15) -0.0151(15)
C17 0.051(2) 0.0441(19) 0.0345(17) 0.0025(14) -0.0070(15) -0.0077(16)
C18 0.054(2) 0.0340(17) 0.0363(17) -0.0048(13) 0.0028(15) -0.0053(15)
C19 0.0498(19) 0.0373(17) 0.0385(18) -0.0101(14) 0.0026(15) -0.0148(15)
C20 0.0380(16) 0.0379(16) 0.0311(15) -0.0063(13) 0.0010(12) -0.0113(13)
C21 0.0324(15) 0.0334(15) 0.0332(16) -0.0039(12) -0.0031(12) -0.0073(12)
C22 0.0417(17) 0.0320(15) 0.0373(17) -0.0049(13) -0.0021(13) -0.0091(13)
C23 0.0412(18) 0.0407(18) 0.0384(18) -0.0023(14) 0.0030(14) -0.0066(14)
C24 0.0389(18) 0.0395(18) 0.047(2) 0.0054(15) 0.0010(15) -0.0120(14)
C25 0.050(2) 0.0315(16) 0.055(2) -0.0025(15) 0.0030(17) -0.0111(15)
C26 0.0390(17) 0.0324(16) 0.0473(19) -0.0060(14) 0.0028(14) -0.0063(13)
C27 0.0382(16) 0.0248(14) 0.0326(15) -0.0031(11) 0.0014(12) -0.0106(12)
C28 0.0416(17) 0.0293(15) 0.0331(16) -0.0082(12) 0.0002(13) -0.0065(13)
C29 0.0442(18) 0.0405(17) 0.0378(18) -0.0130(14) -0.0050(15) -0.0083(14)
C30 0.0427(17) 0.0295(15) 0.0315(15) -0.0052(12) -0.0048(13) -0.0058(13)
C31 0.0434(18) 0.0397(17) 0.0423(18) -0.0185(14) -0.0015(14) -0.0025(14)
C32 0.0450(19) 0.0421(18) 0.0432(19) -0.0192(15) -0.0027(15) -0.0065(15)
C33 0.0420(18) 0.0401(17) 0.0312(16) -0.0074(13) -0.0030(13) -0.0020(14)
C34 0.053(2) 0.054(2) 0.054(2) -0.0312(18) -0.0123(18) 0.0110(17)
C35 0.056(2) 0.047(2) 0.053(2) -0.0271(17) -0.0184(18) 0.0044(17)
C36 0.045(2) 0.048(2) 0.049(2) -0.0138(16) -0.0105(16) -0.0015(16)
Ni2 0.0396(3) 0.0294(3) 0.0262(3) -0.0063(2) 0.0005(2) -0.0108(2)
P3 0.0388(4) 0.0298(4) 0.0252(4) -0.0079(3) 0.0018(3) -0.0111(3)
P4 0.0407(4) 0.0340(4) 0.0250(4) -0.0067(3) -0.0011(3) -0.0084(3)
S3 0.0476(5) 0.0324(4) 0.0486(5) 0.0013(3) -0.0043(4) -0.0128(3)
S4 0.0479(5) 0.0446(4) 0.0364(4) -0.0061(3) -0.0027(3) -0.0195(4)
C41 0.054(2) 0.0351(16) 0.0325(16) -0.0042(13) 0.0029(14) -0.0135(15)
C42 0.0470(18) 0.0295(15) 0.0329(16) -0.0099(12) 0.0053(13) -0.0115(13)
C43 0.0380(16) 0.0343(15) 0.0266(14) -0.0100(12) 0.0006(12) -0.0116(12)
C44 0.0419(17) 0.0364(16) 0.0352(16) -0.0114(13) 0.0045(13) -0.0150(13)
C45 0.0435(18) 0.0449(18) 0.0340(17) -0.0098(14) 0.0054(14) -0.0179(15)
C46 0.0354(16) 0.052(2) 0.0397(18) -0.0200(15) 0.0055(13) -0.0122(14)
C47 0.0435(19) 0.0395(18) 0.0452(19) -0.0148(15) 0.0025(15) -0.0061(14)
C48 0.0455(18) 0.0379(17) 0.0345(17) -0.0069(13) 0.0025(14) -0.0092(14)
C49 0.0452(18) 0.0379(16) 0.0292(15) -0.0082(12) 0.0003(13) -0.0146(14)
C50 0.052(2) 0.072(3) 0.0385(19) -0.0168(18) 0.0024(16) -0.0242(19)
C51 0.055(2) 0.089(3) 0.056(3) -0.016(2) -0.0109(19) -0.029(2)
C52 0.085(3) 0.088(3) 0.037(2) -0.010(2) -0.015(2) -0.037(3)
C53 0.077(3) 0.088(3) 0.0301(19) -0.0135(19) 0.0019(18) -0.036(2)
C54 0.051(2) 0.056(2) 0.0318(17) -0.0113(15) 0.0003(15) -0.0194(17)
C55 0.0458(18) 0.0361(16) 0.0300(16) -0.0098(13) -0.0076(13) -0.0019(14)
C56 0.064(2) 0.0364(17) 0.0317(17) -0.0084(13) -0.0068(15) 0.0009(16)
C57 0.086(3) 0.043(2) 0.0323(18) -0.0141(15) -0.0155(19) 0.013(2)
C58 0.085(3) 0.051(2) 0.055(2) -0.0275(19) -0.037(2) 0.011(2)
C59 0.060(2) 0.052(2) 0.067(3) -0.024(2) -0.025(2) -0.0036(18)
C60 0.048(2) 0.048(2) 0.0429(19) -0.0145(16) -0.0091(15) -0.0043(16)
C61 0.0442(18) 0.0468(19) 0.0346(17) -0.0138(14) -0.0040(14) -0.0103(15)
C62 0.060(2) 0.052(2) 0.041(2) -0.0174(16) -0.0131(17) 0.0020(18)
C63 0.060(3) 0.066(3) 0.073(3) -0.030(2) -0.019(2) 0.017(2)
C64 0.094(4) 0.098(4) 0.070(4) -0.027(3) 0.020(3) 0.025(3)
C65 0.117(5) 0.092(4) 0.053(3) -0.009(3) 0.035(3) 0.024(4)
C66 0.071(3) 0.058(2) 0.040(2) -0.0091(18) 0.0085(19) 0.002(2)
C67 0.0504(19) 0.0386(17) 0.0320(16) -0.0119(13) 0.0036(14) -0.0163(15)
C68 0.060(2) 0.0417(18) 0.0328(17) -0.0149(14) 0.0085(15) -0.0206(16)
C69 0.048(5) 0.023(4) 0.049(6) -0.013(4) 0.015(4) -0.016(4)
N2 0.048(4) 0.030(3) 0.056(4) -0.007(3) 0.007(3) -0.003(3)
C70 0.054(4) 0.026(4) 0.028(3) 0.000(3) 0.002(3) -0.007(3)
C71 0.049(5) 0.029(4) 0.052(5) 0.000(3) 0.001(4) -0.015(3)
C72 0.051(4) 0.042(4) 0.061(4) 0.009(3) -0.010(3) -0.016(3)
C73 0.064(4) 0.044(4) 0.071(5) 0.005(3) -0.015(4) -0.027(3)
C74 0.067(5) 0.036(3) 0.073(5) -0.001(3) -0.012(4) -0.021(3)
C75 0.053(4) 0.033(3) 0.053(4) -0.005(3) -0.005(3) -0.010(3)
O2 0.073(4) 0.068(4) 0.132(6) 0.002(4) -0.027(4) -0.038(3)
C76 0.089(8) 0.083(7) 0.160(12) -0.003(8) -0.041(8) -0.048(6)
C69A 0.070(6) 0.054(6) 0.041(5) -0.011(4) 0.002(4) -0.038(5)
N2A 0.096(8) 0.073(6) 0.063(6) -0.007(5) -0.006(5) -0.053(6)
C70A 0.058(6) 0.029(5) 0.030(4) -0.008(3) 0.017(4) -0.023(4)
C71A 0.071(5) 0.047(4) 0.064(5) -0.024(4) 0.023(4) -0.029(4)
C72A 0.074(5) 0.043(4) 0.079(6) -0.019(4) 0.026(5) -0.020(4)
C73A 0.076(5) 0.046(4) 0.064(5) -0.008(4) 0.023(4) -0.011(4)
C74A 0.078(6) 0.054(5) 0.058(5) -0.007(4) 0.008(5) -0.016(4)
C75A 0.075(6) 0.038(4) 0.037(4) -0.012(4) 0.000(4) -0.016(4)
O2A 0.122(6) 0.048(4) 0.121(6) -0.003(4) 0.013(5) -0.002(4)
C76A 0.211(18) 0.158(16) 0.146(15) 0.013(13) -0.049(14) 0.008(14)
C81 0.080(6) 0.093(7) 0.112(8) 0.000(6) -0.045(6) -0.034(6)
Cl1 0.128(4) 0.098(3) 0.115(3) 0.006(2) -0.045(3) -0.023(3)
Cl2 0.077(2) 0.083(2) 0.106(3) -0.0486(19) 0.0110(18) -0.0208(16)
C82 0.174(12) 0.131(11) 0.134(13) -0.017(8) 0.013(9) -0.021(9)
Cl3 0.129(6) 0.104(5) 0.069(4) -0.036(4) -0.017(4) -0.036(4)
Cl4 0.286(14) 0.212(13) 0.217(14) -0.055(11) 0.063(12) -0.131(11)

loop_
_atom_type_symbol
_atom_type_description
_atom_type_scat_dispersion_real
_atom_type_scat_dispersion_imag
_atom_type_scat_source
C C 0.0181 0.0091 'International Tables Vol C Tables 4.2.6.8 and 6.1.1.4'
H H 0.0000 0.0000 'International Tables Vol C Tables 4.2.6.8 and 6.1.1.4'
N N 0.0311 0.0180 'International Tables Vol C Tables 4.2.6.8 and 6.1.1.4'
O O 0.0492 0.0322 'International Tables Vol C Tables 4.2.6.8 and 6.1.1.4'
P P 0.2955 0.4335 'International Tables Vol C Tables 4.2.6.8 and 6.1.1.4'
S S 0.3331 0.5567 'International Tables Vol C Tables 4.2.6.8 and 6.1.1.4'
Cl Cl 0.3639 0.7018 'International Tables Vol C Tables 4.2.6.8 and 6.1.1.4'
Ni Ni -3.0029 0.5091 'International Tables Vol C Tables 4.2.6.8 and 6.1.1.4'

loop_
_geom_angle_atom_site_label_1
_geom_angle_atom_site_label_2
_geom_angle_atom_site_label_3
_geom_angle
_geom_angle_site_symmetry_1
_geom_angle_site_symmetry_3
_geom_angle_publ_flag
P1 Ni1 P2 86.86(4) . . ?
P1 Ni1 S1 96.99(3) . . ?
P2 Ni1 S1 175.26(4) . . ?
P1 Ni1 S2 173.22(4) . . ?
P2 Ni1 S2 97.00(3) . . ?
S1 Ni1 S2 79.44(3) . . ?
C3 P1 C9 106.41(15) . . ?
C3 P1 C2 108.39(15) . . ?
C9 P1 C2 102.34(16) . . ?
C3 P1 Ni1 120.37(10) . . ?
C9 P1 Ni1 110.16(11) . . ?
C2 P1 Ni1 107.70(11) . . ?
C21 P2 C15 105.67(14) . . ?
C21 P2 C1 107.91(15) . . ?
C15 P2 C1 104.09(15) . . ?
C21 P2 Ni1 114.07(11) . . ?
C15 P2 Ni1 114.88(11) . . ?
C1 P2 Ni1 109.55(12) . . ?
C27 S1 Ni1 87.74(11) . . ?
C27 S2 Ni1 86.87(11) . . ?
C33 O1 C36 118.0(3) . . ?
C2 C1 P2 107.6(2) . . ?
C2 C1 H1A 110.2 . . ?
P2 C1 H1A 110.2 . . ?
C2 C1 H1B 110.2 . . ?
P2 C1 H1B 110.2 . . ?
H1A C1 H1B 108.5 . . ?
C1 C2 P1 105.9(2) . . ?
C1 C2 H2A 110.6 . . ?
P1 C2 H2A 110.6 . . ?
C1 C2 H2B 110.6 . . ?
P1 C2 H2B 110.6 . . ?
H2A C2 H2B 108.7 . . ?
C4 C3 C8 119.7(3) . . ?
C4 C3 P1 122.7(3) . . ?
C8 C3 P1 117.5(2) . . ?
C5 C4 C3 119.5(3) . . ?
C5 C4 H4 120.2 . . ?
C3 C4 H4 120.2 . . ?
C6 C5 C4 120.8(3) . . ?
C6 C5 H5 119.6 . . ?
C4 C5 H5 119.6 . . ?
C5 C6 C7 120.1(3) . . ?
C5 C6 H6 120.0 . . ?
C7 C6 H6 120.0 . . ?
C8 C7 C6 119.7(4) . . ?
C8 C7 H7 120.1 . . ?
C6 C7 H7 120.1 . . ?
C7 C8 C3 120.1(3) . . ?
C7 C8 H8 119.9 . . ?
C3 C8 H8 119.9 . . ?
C14 C9 C10 119.8(3) . . ?
C14 C9 P1 120.0(3) . . ?
C10 C9 P1 120.0(3) . . ?
C11 C10 C9 120.1(4) . . ?
C11 C10 H10 120.0 . . ?
C9 C10 H10 120.0 . . ?
C10 C11 C12 119.9(4) . . ?
C10 C11 H11 120.1 . . ?
C12 C11 H11 120.1 . . ?
C13 C12 C11 120.8(4) . . ?
C13 C12 H12 119.6 . . ?
C11 C12 H12 119.6 . . ?
C12 C13 C14 119.8(4) . . ?
C12 C13 H13 120.1 . . ?
C14 C13 H13 120.1 . . ?
C9 C14 C13 119.6(3) . . ?
C9 C14 H14 120.2 . . ?
C13 C14 H14 120.2 . . ?
C20 C15 C16 119.0(3) . . ?
C20 C15 P2 120.4(2) . . ?
C16 C15 P2 120.6(2) . . ?
C17 C16 C15 119.8(3) . . ?
C17 C16 H16 120.1 . . ?
C15 C16 H16 120.1 . . ?
C16 C17 C18 120.3(3) . . ?
C16 C17 H17 119.8 . . ?
C18 C17 H17 119.8 . . ?
C19 C18 C17 120.0(3) . . ?
C19 C18 H18 120.0 . . ?
C17 C18 H18 120.0 . . ?
C18 C19 C20 120.1(3) . . ?
C18 C19 H19 120.0 . . ?
C20 C19 H19 120.0 . . ?
C19 C20 C15 120.7(3) . . ?
C19 C20 H20 119.6 . . ?
C15 C20 H20 119.6 . . ?
C22 C21 C26 119.4(3) . . ?
C22 C21 P2 120.1(2) . . ?
C26 C21 P2 120.0(2) . . ?
C21 C22 C23 120.2(3) . . ?
C21 C22 H22 119.9 . . ?
C23 C22 H22 119.9 . . ?
C24 C23 C22 120.3(3) . . ?
C24 C23 H23 119.9 . . ?
C22 C23 H23 119.9 . . ?
C25 C24 C23 119.8(3) . . ?
C25 C24 H24 120.1 . . ?
C23 C24 H24 120.1 . . ?
C24 C25 C26 120.6(3) . . ?
C24 C25 H25 119.7 . . ?
C26 C25 H25 119.7 . . ?
C25 C26 C21 119.7(3) . . ?
C25 C26 H26 120.1 . . ?
C21 C26 H26 120.1 . . ?
C28 C27 S1 127.7(3) . . ?
C28 C27 S2 126.4(2) . . ?
S1 C27 S2 105.85(17) . . ?
C27 C28 C29 116.0(3) . . ?
C27 C28 C30 127.0(3) . . ?
C29 C28 C30 117.0(3) . . ?
N1 C29 C28 179.6(5) . . ?
C31 C30 C35 117.0(3) . . ?
C31 C30 C28 120.6(3) . . ?
C35 C30 C28 122.3(3) . . ?
C30 C31 C32 122.1(3) . . ?
C30 C31 H31 118.9 . . ?
C32 C31 H31 118.9 . . ?
C33 C32 C31 120.1(3) . . ?
C33 C32 H32 120.0 . . ?
C31 C32 H32 120.0 . . ?
O1 C33 C32 125.5(3) . . ?
O1 C33 C34 116.1(3) . . ?
C32 C33 C34 118.5(3) . . ?
C35 C34 C33 120.8(3) . . ?
C35 C34 H34 119.6 . . ?
C33 C34 H34 119.6 . . ?
C34 C35 C30 121.4(3) . . ?
C34 C35 H35 119.3 . . ?
C30 C35 H35 119.3 . . ?
O1 C36 H36A 109.5 . . ?
O1 C36 H36B 109.5 . . ?
H36A C36 H36B 109.5 . . ?
O1 C36 H36C 109.5 . . ?
H36A C36 H36C 109.5 . . ?
H36B C36 H36C 109.5 . . ?
P3 Ni2 P4 87.35(4) . . ?
P3 Ni2 S3 97.06(4) . . ?
P4 Ni2 S3 174.02(4) . . ?
P3 Ni2 S4 176.33(4) . . ?
P4 Ni2 S4 96.32(4) . . ?
S3 Ni2 S4 79.27(4) . . ?
C43 P3 C49 106.45(15) . . ?
C43 P3 C42 106.69(14) . . ?
C49 P3 C42 104.35(15) . . ?
C43 P3 Ni2 111.69(10) . . ?
C49 P3 Ni2 118.71(11) . . ?
C42 P3 Ni2 108.13(11) . . ?
C55 P4 C61 105.92(16) . . ?
C55 P4 C41 107.51(16) . . ?
C61 P4 C41 104.68(16) . . ?
C55 P4 Ni2 117.44(11) . . ?
C61 P4 Ni2 110.90(12) . . ?
C41 P4 Ni2 109.58(12) . . ?
C67 S3 Ni2 87.30(12) . . ?
C67 S4 Ni2 87.18(12) . . ?
C42 C41 P4 107.1(2) . . ?
C42 C41 H41A 110.3 . . ?
P4 C41 H41A 110.3 . . ?
C42 C41 H41B 110.3 . . ?
P4 C41 H41B 110.3 . . ?
H41A C41 H41B 108.5 . . ?
C41 C42 P3 108.5(2) . . ?
C41 C42 H42A 110.0 . . ?
P3 C42 H42A 110.0 . . ?
C41 C42 H42B 110.0 . . ?
P3 C42 H42B 110.0 . . ?
H42A C42 H42B 108.4 . . ?
C44 C43 C48 118.9(3) . . ?
C44 C43 P3 122.7(2) . . ?
C48 C43 P3 118.2(2) . . ?
C45 C44 C43 120.3(3) . . ?
C45 C44 H44 119.9 . . ?
C43 C44 H44 119.9 . . ?
C46 C45 C44 120.2(3) . . ?
C46 C45 H45 119.9 . . ?
C44 C45 H45 119.9 . . ?
C45 C46 C47 120.5(3) . . ?
C45 C46 H46 119.7 . . ?
C47 C46 H46 119.7 . . ?
C46 C47 C48 119.7(3) . . ?
C46 C47 H47 120.2 . . ?
C48 C47 H47 120.2 . . ?
C47 C48 C43 120.3(3) . . ?
C47 C48 H48 119.8 . . ?
C43 C48 H48 119.8 . . ?
C50 C49 C54 119.4(3) . . ?
C50 C49 P3 121.9(3) . . ?
C54 C49 P3 118.6(3) . . ?
C49 C50 C51 120.5(4) . . ?
C49 C50 H50 119.7 . . ?
C51 C50 H50 119.7 . . ?
C52 C51 C50 120.3(4) . . ?
C52 C51 H51 119.9 . . ?
C50 C51 H51 119.9 . . ?
C51 C52 C53 119.5(4) . . ?
C51 C52 H52 120.2 . . ?
C53 C52 H52 120.2 . . ?
C52 C53 C54 120.7(4) . . ?
C52 C53 H53 119.7 . . ?
C54 C53 H53 119.7 . . ?
C53 C54 C49 119.7(4) . . ?
C53 C54 H54 120.2 . . ?
C49 C54 H54 120.2 . . ?
C60 C55 C56 119.4(3) . . ?
C60 C55 P4 117.6(3) . . ?
C56 C55 P4 122.5(3) . . ?
C57 C56 C55 119.4(4) . . ?
C57 C56 H56 120.3 . . ?
C55 C56 H56 120.3 . . ?
C58 C57 C56 120.7(4) . . ?
C58 C57 H57 119.6 . . ?
C56 C57 H57 119.6 . . ?
C57 C58 C59 120.6(4) . . ?
C57 C58 H58 119.7 . . ?
C59 C58 H58 119.7 . . ?
C58 C59 C60 119.3(4) . . ?
C58 C59 H59 120.4 . . ?
C60 C59 H59 120.4 . . ?
C55 C60 C59 120.7(4) . . ?
C55 C60 H60 119.7 . . ?
C59 C60 H60 119.7 . . ?
C62 C61 C66 119.3(3) . . ?
C62 C61 P4 121.4(3) . . ?
C66 C61 P4 119.3(3) . . ?
C61 C62 C63 120.3(4) . . ?
C61 C62 H62 119.9 . . ?
C63 C62 H62 119.9 . . ?
C64 C63 C62 119.7(4) . . ?
C64 C63 H63 120.2 . . ?
C62 C63 H63 120.2 . . ?
C63 C64 C65 120.6(4) . . ?
C63 C64 H64 119.7 . . ?
C65 C64 H64 119.7 . . ?
C64 C65 C66 120.4(5) . . ?
C64 C65 H65 119.8 . . ?
C66 C65 H65 119.8 . . ?
C65 C66 C61 119.8(4) . . ?
C65 C66 H66 120.1 . . ?
C61 C66 H66 120.1 . . ?
C68 C67 S4 127.2(3) . . ?
C68 C67 S3 126.6(3) . . ?
S4 C67 S3 106.18(18) . . ?
C67 C68 C70A 128.4(4) . . ?
C67 C68 C69A 108.4(5) . . ?
C70A C68 C69A 123.1(6) . . ?
C67 C68 C69 113.9(6) . . ?
C67 C68 C70 131.6(4) . . ?
C69 C68 C70 114.5(6) . . ?
N2 C69 C68 176.6(13) . . ?
C71 C70 C75 120.0 . . ?
C71 C70 C68 118.0(3) . . ?
C75 C70 C68 122.0(3) . . ?
C70 C71 C72 120.0 . . ?
C70 C71 H71 120.0 . . ?
C72 C71 H71 120.0 . . ?
C71 C72 C73 120.0 . . ?
C71 C72 H72 120.0 . . ?
C73 C72 H72 120.0 . . ?
O2 C73 C72 115.9(5) . . ?
O2 C73 C74 124.1(5) . . ?
C72 C73 C74 120.0 . . ?
C75 C74 C73 120.0 . . ?
C75 C74 H74 120.0 . . ?
C73 C74 H74 120.0 . . ?
C74 C75 C70 120.0 . . ?
C74 C75 H75 120.0 . . ?
C70 C75 H75 120.0 . . ?
C76 O2 C73 120.5(9) . . ?
O2 C76 H76A 109.5 . . ?
O2 C76 H76B 109.5 . . ?
H76A C76 H76B 109.5 . . ?
O2 C76 H76C 109.5 . . ?
H76A C76 H76C 109.5 . . ?
H76B C76 H76C 109.5 . . ?
N2A C69A C68 177.0(11) . . ?
C71A C70A C75A 120.0 . . ?
C71A C70A C68 118.2(4) . . ?
C75A C70A C68 121.8(4) . . ?
C72A C71A C70A 120.0 . . ?
C72A C71A H71A 120.0 . . ?
C70A C71A H71A 120.0 . . ?
C71A C72A C73A 120.0 . . ?
C71A C72A H72A 120.0 . . ?
C73A C72A H72A 120.0 . . ?
O2A C73A C74A 122.0(6) . . ?
O2A C73A C72A 118.0(6) . . ?
C74A C73A C72A 120.0 . . ?
C73A C74A C75A 120.0 . . ?
C73A C74A H74A 120.0 . . ?
C75A C74A H74A 120.0 . . ?
C74A C75A C70A 120.0 . . ?
C74A C75A H75A 120.0 . . ?
C70A C75A H75A 120.0 . . ?
C73A O2A C76A 113.7(12) . . ?
O2A C76A H76D 109.5 . . ?
O2A C76A H76E 109.5 . . ?
H76D C76A H76E 109.5 . . ?
O2A C76A H76F 109.5 . . ?
H76D C76A H76F 109.5 . . ?
H76E C76A H76F 109.5 . . ?
Cl1 C81 Cl2 98.5(8) . . ?
Cl1 C81 H81A 112.1 . . ?
Cl2 C81 H81A 112.1 . . ?
Cl1 C81 H81B 112.1 . . ?
Cl2 C81 H81B 112.1 . . ?
H81A C81 H81B 109.7 . . ?
Cl3 C82 Cl4 119.1(15) . . ?
Cl3 C82 H82A 107.5 . . ?
Cl4 C82 H82A 107.5 . . ?
Cl3 C82 H82B 107.5 . . ?
Cl4 C82 H82B 107.5 . . ?
H82A C82 H82B 107.0 . . ?

loop_
_geom_bond_atom_site_label_1
_geom_bond_atom_site_label_2
_geom_bond_distance
_geom_bond_site_symmetry_2
_geom_bond_publ_flag
Ni1 P1 2.1552(9) . ?
Ni1 P2 2.1636(10) . ?
Ni1 S1 2.1817(9) . ?
Ni1 S2 2.1976(9) . ?
P1 C3 1.808(3) . ?
P1 C9 1.822(3) . ?
P1 C2 1.831(3) . ?
P2 C21 1.815(3) . ?
P2 C15 1.823(3) . ?
P2 C1 1.845(3) . ?
S1 C27 1.747(3) . ?
S2 C27 1.761(3) . ?
N1 C29 1.144(5) . ?
O1 C33 1.361(4) . ?
O1 C36 1.424(4) . ?
C1 C2 1.539(5) . ?
C1 H1A 0.9900 . ?
C1 H1B 0.9900 . ?
C2 H2A 0.9900 . ?
C2 H2B 0.9900 . ?
C3 C4 1.394(4) . ?
C3 C8 1.396(5) . ?
C4 C5 1.392(5) . ?
C4 H4 0.9500 . ?
C5 C6 1.373(6) . ?
C5 H5 0.9500 . ?
C6 C7 1.394(5) . ?
C6 H6 0.9500 . ?
C7 C8 1.391(5) . ?
C7 H7 0.9500 . ?
C8 H8 0.9500 . ?
C9 C14 1.390(5) . ?
C9 C10 1.399(5) . ?
C10 C11 1.380(5) . ?
C10 H10 0.9500 . ?
C11 C12 1.383(6) . ?
C11 H11 0.9500 . ?
C12 C13 1.379(6) . ?
C12 H12 0.9500 . ?
C13 C14 1.399(5) . ?
C13 H13 0.9500 . ?
C14 H14 0.9500 . ?
C15 C20 1.392(4) . ?
C15 C16 1.404(5) . ?
C16 C17 1.382(5) . ?
C16 H16 0.9500 . ?
C17 C18 1.391(5) . ?
C17 H17 0.9500 . ?
C18 C19 1.377(5) . ?
C18 H18 0.9500 . ?
C19 C20 1.380(5) . ?
C19 H19 0.9500 . ?
C20 H20 0.9500 . ?
C21 C22 1.384(4) . ?
C21 C26 1.403(5) . ?
C22 C23 1.394(5) . ?
C22 H22 0.9500 . ?
C23 C24 1.385(5) . ?
C23 H23 0.9500 . ?
C24 C25 1.377(5) . ?
C24 H24 0.9500 . ?
C25 C26 1.390(5) . ?
C25 H25 0.9500 . ?
C26 H26 0.9500 . ?
C27 C28 1.355(5) . ?
C28 C29 1.443(4) . ?
C28 C30 1.479(5) . ?
C30 C31 1.389(5) . ?
C30 C35 1.389(5) . ?
C31 C32 1.390(5) . ?
C31 H31 0.9500 . ?
C32 C33 1.379(5) . ?
C32 H32 0.9500 . ?
C33 C34 1.395(5) . ?
C34 C35 1.380(6) . ?
C34 H34 0.9500 . ?
C35 H35 0.9500 . ?
C36 H36A 0.9800 . ?
C36 H36B 0.9800 . ?
C36 H36C 0.9800 . ?
Ni2 P3 2.1561(9) . ?
Ni2 P4 2.1675(10) . ?
Ni2 S3 2.1866(10) . ?
Ni2 S4 2.1998(10) . ?
P3 C43 1.814(3) . ?
P3 C49 1.816(3) . ?
P3 C42 1.830(3) . ?
P4 C55 1.811(3) . ?
P4 C61 1.822(3) . ?
P4 C41 1.837(3) . ?
S3 C67 1.756(4) . ?
S4 C67 1.744(4) . ?
C41 C42 1.525(5) . ?
C41 H41A 0.9900 . ?
C41 H41B 0.9900 . ?
C42 H42A 0.9900 . ?
C42 H42B 0.9900 . ?
C43 C44 1.395(4) . ?
C43 C48 1.403(5) . ?
C44 C45 1.384(4) . ?
C44 H44 0.9500 . ?
C45 C46 1.378(5) . ?
C45 H45 0.9500 . ?
C46 C47 1.386(5) . ?
C46 H46 0.9500 . ?
C47 C48 1.387(5) . ?
C47 H47 0.9500 . ?
C48 H48 0.9500 . ?
C49 C50 1.374(5) . ?
C49 C54 1.389(5) . ?
C50 C51 1.386(6) . ?
C50 H50 0.9500 . ?
C51 C52 1.368(6) . ?
C51 H51 0.9500 . ?
C52 C53 1.380(7) . ?
C52 H52 0.9500 . ?
C53 C54 1.382(5) . ?
C53 H53 0.9500 . ?
C54 H54 0.9500 . ?
C55 C60 1.387(5) . ?
C55 C56 1.393(5) . ?
C56 C57 1.389(5) . ?
C56 H56 0.9500 . ?
C57 C58 1.370(7) . ?
C57 H57 0.9500 . ?
C58 C59 1.379(7) . ?
C58 H58 0.9500 . ?
C59 C60 1.390(5) . ?
C59 H59 0.9500 . ?
C60 H60 0.9500 . ?
C61 C62 1.380(5) . ?
C61 C66 1.386(5) . ?
C62 C63 1.392(6) . ?
C62 H62 0.9500 . ?
C63 C64 1.362(8) . ?
C63 H63 0.9500 . ?
C64 C65 1.366(8) . ?
C64 H64 0.9500 . ?
C65 C66 1.382(6) . ?
C65 H65 0.9500 . ?
C66 H66 0.9500 . ?
C67 C68 1.366(5) . ?
C68 C70A 1.396(6) . ?
C68 C69A 1.469(11) . ?
C68 C69 1.497(12) . ?
C68 C70 1.511(5) . ?
C69 N2 1.133(12) . ?
C70 C71 1.3900 . ?
C70 C75 1.3900 . ?
C71 C72 1.3900 . ?
C71 H71 0.9500 . ?
C72 C73 1.3900 . ?
C72 H72 0.9500 . ?
C73 O2 1.389(7) . ?
C73 C74 1.3900 . ?
C74 C75 1.3900 . ?
C74 H74 0.9500 . ?
C75 H75 0.9500 . ?
O2 C76 1.368(15) . ?
C76 H76A 0.9800 . ?
C76 H76B 0.9800 . ?
C76 H76C 0.9800 . ?
C69A N2A 1.159(15) . ?
C70A C71A 1.3900 . ?
C70A C75A 1.3900 . ?
C71A C72A 1.3900 . ?
C71A H71A 0.9500 . ?
C72A C73A 1.3900 . ?
C72A H72A 0.9500 . ?
C73A O2A 1.377(10) . ?
C73A C74A 1.3900 . ?
C74A C75A 1.3900 . ?
C74A H74A 0.9500 . ?
C75A H75A 0.9500 . ?
O2A C76A 1.58(3) . ?
C76A H76D 0.9800 . ?
C76A H76E 0.9800 . ?
C76A H76F 0.9800 . ?
C81 Cl1 1.778(14) . ?
C81 Cl2 1.838(14) . ?
C81 H81A 0.9900 . ?
C81 H81B 0.9900 . ?
C82 Cl3 1.804(15) . ?
C82 Cl4 1.866(16) . ?
C82 H82A 0.9900 . ?
C82 H82B 0.9900 . ?

loop_
_geom_torsion_atom_site_label_1
_geom_torsion_atom_site_label_2
_geom_torsion_atom_site_label_3
_geom_torsion_atom_site_label_4
_geom_torsion
_geom_torsion_site_symmetry_1
_geom_torsion_site_symmetry_2
_geom_torsion_site_symmetry_3
_geom_torsion_site_symmetry_4
_geom_torsion_publ_flag
C21 P2 C1 C2 -155.8(2) . . . . ?
C15 P2 C1 C2 92.2(2) . . . . ?
Ni1 P2 C1 C2 -31.1(2) . . . . ?
P2 C1 C2 P1 48.2(3) . . . . ?
C3 P1 C2 C1 -179.3(2) . . . . ?
C9 P1 C2 C1 68.6(2) . . . . ?
Ni1 P1 C2 C1 -47.6(2) . . . . ?
C9 P1 C3 C4 127.5(3) . . . . ?
C2 P1 C3 C4 18.1(3) . . . . ?
Ni1 P1 C3 C4 -106.4(3) . . . . ?
C9 P1 C3 C8 -56.7(3) . . . . ?
C2 P1 C3 C8 -166.1(2) . . . . ?
Ni1 P1 C3 C8 69.4(3) . . . . ?
C8 C3 C4 C5 -0.5(5) . . . . ?
P1 C3 C4 C5 175.3(2) . . . . ?
C3 C4 C5 C6 0.3(5) . . . . ?
C4 C5 C6 C7 0.0(5) . . . . ?
C5 C6 C7 C8 -0.1(6) . . . . ?
C6 C7 C8 C3 -0.1(5) . . . . ?
C4 C3 C8 C7 0.4(5) . . . . ?
P1 C3 C8 C7 -175.5(3) . . . . ?
C3 P1 C9 C14 129.9(3) . . . . ?
C2 P1 C9 C14 -116.5(3) . . . . ?
Ni1 P1 C9 C14 -2.2(3) . . . . ?
C3 P1 C9 C10 -55.6(3) . . . . ?
C2 P1 C9 C10 58.0(3) . . . . ?
Ni1 P1 C9 C10 172.4(3) . . . . ?
C14 C9 C10 C11 2.3(6) . . . . ?
P1 C9 C10 C11 -172.3(3) . . . . ?
C9 C10 C11 C12 0.3(7) . . . . ?
C10 C11 C12 C13 -2.4(7) . . . . ?
C11 C12 C13 C14 1.8(7) . . . . ?
C10 C9 C14 C13 -2.8(5) . . . . ?
P1 C9 C14 C13 171.7(3) . . . . ?
C12 C13 C14 C9 0.8(6) . . . . ?
C21 P2 C15 C20 117.7(3) . . . . ?
C1 P2 C15 C20 -128.7(3) . . . . ?
Ni1 P2 C15 C20 -9.0(3) . . . . ?
C21 P2 C15 C16 -62.1(3) . . . . ?
C1 P2 C15 C16 51.4(3) . . . . ?
Ni1 P2 C15 C16 171.2(2) . . . . ?
C20 C15 C16 C17 0.4(5) . . . . ?
P2 C15 C16 C17 -179.8(3) . . . . ?
C15 C16 C17 C18 0.1(5) . . . . ?
C16 C17 C18 C19 -0.4(5) . . . . ?
C17 C18 C19 C20 0.2(5) . . . . ?
C18 C19 C20 C15 0.3(5) . . . . ?
C16 C15 C20 C19 -0.6(5) . . . . ?
P2 C15 C20 C19 179.6(2) . . . . ?
C15 P2 C21 C22 -30.6(3) . . . . ?
C1 P2 C21 C22 -141.5(3) . . . . ?
Ni1 P2 C21 C22 96.5(3) . . . . ?
C15 P2 C21 C26 156.6(3) . . . . ?
C1 P2 C21 C26 45.8(3) . . . . ?
Ni1 P2 C21 C26 -76.2(3) . . . . ?
C26 C21 C22 C23 -1.0(5) . . . . ?
P2 C21 C22 C23 -173.8(3) . . . . ?
C21 C22 C23 C24 0.4(5) . . . . ?
C22 C23 C24 C25 -0.1(6) . . . . ?
C23 C24 C25 C26 0.4(6) . . . . ?
C24 C25 C26 C21 -0.9(6) . . . . ?
C22 C21 C26 C25 1.3(5) . . . . ?
P2 C21 C26 C25 174.1(3) . . . . ?
Ni1 S1 C27 C28 -174.7(3) . . . . ?
Ni1 S1 C27 S2 2.77(12) . . . . ?
Ni1 S2 C27 C28 174.8(3) . . . . ?
Ni1 S2 C27 S1 -2.75(12) . . . . ?
S1 C27 C28 C29 178.5(2) . . . . ?
S2 C27 C28 C29 1.5(4) . . . . ?
S1 C27 C28 C30 1.5(5) . . . . ?
S2 C27 C28 C30 -175.5(2) . . . . ?
C27 C28 C30 C31 147.8(3) . . . . ?
C29 C28 C30 C31 -29.1(5) . . . . ?
C27 C28 C30 C35 -31.8(5) . . . . ?
C29 C28 C30 C35 151.3(4) . . . . ?
C35 C30 C31 C32 1.7(5) . . . . ?
C28 C30 C31 C32 -177.9(3) . . . . ?
C30 C31 C32 C33 0.8(6) . . . . ?
C36 O1 C33 C32 10.3(5) . . . . ?
C36 O1 C33 C34 -169.1(3) . . . . ?
C31 C32 C33 O1 178.2(3) . . . . ?
C31 C32 C33 C34 -2.4(6) . . . . ?
O1 C33 C34 C35 -179.0(4) . . . . ?
C32 C33 C34 C35 1.5(6) . . . . ?
C33 C34 C35 C30 1.0(7) . . . . ?
C31 C30 C35 C34 -2.6(6) . . . . ?
C28 C30 C35 C34 177.0(4) . . . . ?
C55 P4 C41 C42 163.1(2) . . . . ?
C61 P4 C41 C42 -84.6(2) . . . . ?
Ni2 P4 C41 C42 34.4(2) . . . . ?
P4 C41 C42 P3 -46.6(3) . . . . ?
C43 P3 C42 C41 -79.2(2) . . . . ?
C49 P3 C42 C41 168.4(2) . . . . ?
Ni2 P3 C42 C41 41.1(2) . . . . ?
C49 P3 C43 C44 111.7(3) . . . . ?
C42 P3 C43 C44 0.7(3) . . . . ?
Ni2 P3 C43 C44 -117.3(3) . . . . ?
C49 P3 C43 C48 -72.8(3) . . . . ?
C42 P3 C43 C48 176.2(3) . . . . ?
Ni2 P3 C43 C48 58.2(3) . . . . ?
C48 C43 C44 C45 -1.7(5) . . . . ?
P3 C43 C44 C45 173.8(3) . . . . ?
C43 C44 C45 C46 0.7(5) . . . . ?
C44 C45 C46 C47 0.9(5) . . . . ?
C45 C46 C47 C48 -1.5(5) . . . . ?
C46 C47 C48 C43 0.5(5) . . . . ?
C44 C43 C48 C47 1.1(5) . . . . ?
P3 C43 C48 C47 -174.6(3) . . . . ?
C43 P3 C49 C50 -23.8(4) . . . . ?
C42 P3 C49 C50 88.8(3) . . . . ?
Ni2 P3 C49 C50 -150.8(3) . . . . ?
C43 P3 C49 C54 161.1(3) . . . . ?
C42 P3 C49 C54 -86.2(3) . . . . ?
Ni2 P3 C49 C54 34.2(3) . . . . ?
C54 C49 C50 C51 -0.3(6) . . . . ?
P3 C49 C50 C51 -175.3(3) . . . . ?
C49 C50 C51 C52 -0.5(7) . . . . ?
C50 C51 C52 C53 1.0(8) . . . . ?
C51 C52 C53 C54 -0.6(8) . . . . ?
C52 C53 C54 C49 -0.3(7) . . . . ?
C50 C49 C54 C53 0.7(6) . . . . ?
P3 C49 C54 C53 175.9(3) . . . . ?
C61 P4 C55 C60 53.8(3) . . . . ?
C41 P4 C55 C60 165.3(3) . . . . ?
Ni2 P4 C55 C60 -70.7(3) . . . . ?
C61 P4 C55 C56 -133.4(3) . . . . ?
C41 P4 C55 C56 -21.9(3) . . . . ?
Ni2 P4 C55 C56 102.1(3) . . . . ?
C60 C55 C56 C57 0.5(5) . . . . ?
P4 C55 C56 C57 -172.1(3) . . . . ?
C55 C56 C57 C58 -0.5(5) . . . . ?
C56 C57 C58 C59 0.4(6) . . . . ?
C57 C58 C59 C60 -0.2(6) . . . . ?
C56 C55 C60 C59 -0.4(5) . . . . ?
P4 C55 C60 C59 172.6(3) . . . . ?
C58 C59 C60 C55 0.2(6) . . . . ?
C55 P4 C61 C62 54.4(4) . . . . ?
C41 P4 C61 C62 -59.0(3) . . . . ?
Ni2 P4 C61 C62 -177.1(3) . . . . ?
C55 P4 C61 C66 -127.1(3) . . . . ?
C41 P4 C61 C66 119.5(3) . . . . ?
Ni2 P4 C61 C66 1.4(4) . . . . ?
C66 C61 C62 C63 0.7(6) . . . . ?
P4 C61 C62 C63 179.2(3) . . . . ?
C61 C62 C63 C64 -0.9(8) . . . . ?
C62 C63 C64 C65 1.1(10) . . . . ?
C63 C64 C65 C66 -1.1(12) . . . . ?
C64 C65 C66 C61 0.9(11) . . . . ?
C62 C61 C66 C65 -0.7(7) . . . . ?
P4 C61 C66 C65 -179.3(5) . . . . ?
Ni2 S4 C67 C68 179.6(3) . . . . ?
Ni2 S4 C67 S3 2.29(14) . . . . ?
Ni2 S3 C67 C68 -179.6(3) . . . . ?
Ni2 S3 C67 S4 -2.31(14) . . . . ?
S4 C67 C68 C70A -170.3(4) . . . . ?
S3 C67 C68 C70A 6.4(6) . . . . ?
S4 C67 C68 C69A 6.8(6) . . . . ?
S3 C67 C68 C69A -176.5(5) . . . . ?
S4 C67 C68 C69 -176.4(5) . . . . ?
S3 C67 C68 C69 0.3(6) . . . . ?
S4 C67 C68 C70 3.3(6) . . . . ?
S3 C67 C68 C70 -180.0(4) . . . . ?
C67 C68 C70 C71 30.4(6) . . . . ?
C69 C68 C70 C71 -149.9(6) . . . . ?
C67 C68 C70 C75 -149.9(4) . . . . ?
C69 C68 C70 C75 29.8(7) . . . . ?
C75 C70 C71 C72 0.0 . . . . ?
C68 C70 C71 C72 179.6(5) . . . . ?
C70 C71 C72 C73 0.0 . . . . ?
C71 C72 C73 O2 -179.4(7) . . . . ?
C71 C72 C73 C74 0.0 . . . . ?
O2 C73 C74 C75 179.3(7) . . . . ?
C72 C73 C74 C75 0.0 . . . . ?
C73 C74 C75 C70 0.0 . . . . ?
C71 C70 C75 C74 0.0 . . . . ?
C68 C70 C75 C74 -179.6(5) . . . . ?
C72 C73 O2 C76 -169.1(11) . . . . ?
C74 C73 O2 C76 11.5(14) . . . . ?
C67 C68 C70A C71A 144.3(4) . . . . ?
C69A C68 C70A C71A -32.4(8) . . . . ?
C67 C68 C70A C75A -35.8(7) . . . . ?
C69A C68 C70A C75A 147.5(6) . . . . ?
C75A C70A C71A C72A 0.0 . . . . ?
C68 C70A C71A C72A 179.9(6) . . . . ?
C70A C71A C72A C73A 0.0 . . . . ?
C71A C72A C73A O2A 179.8(7) . . . . ?
C71A C72A C73A C74A 0.0 . . . . ?
O2A C73A C74A C75A -179.8(7) . . . . ?
C72A C73A C74A C75A 0.0 . . . . ?
C73A C74A C75A C70A 0.0 . . . . ?
C71A C70A C75A C74A 0.0 . . . . ?
C68 C70A C75A C74A -179.9(7) . . . . ?
C74A C73A O2A C76A -33.7(16) . . . . ?
C72A C73A O2A C76A 146.5(13) . . . . ?
